data_4066557
loop_
_publ_author_name
'Ho, Hung-An'
'Dunne, James F.'
'Ellern, Arkady'
'Sadow, Aaron D.'

_publ_section_title
;
 Reactions of Tris(oxazolinyl)phenylborato Rhodium(I) with C&#x2212;X (X =
 Cl, Br, OTf) Bonds: Stereoselective Intermolecular Oxidative Addition
;
_journal_issue 18
_journal_name_full Organometallics
_journal_page_first 4105
_journal_paper_doi 10.1021/om100515u
_journal_volume 29
_journal_year 2010
_chemical_formula_sum 'C21 H29 B N3 O3 Tl'
_chemical_formula_weight 586.65
_chemical_name_systematic
;
 ?
;
_space_group_IT_number 14
_symmetry_cell_setting monoclinic
_symmetry_space_group_name_Hall '-P 2ybc'
_symmetry_space_group_name_H-M 'P 1 21/c 1'
_atom_sites_solution_hydrogens geom
_atom_sites_solution_primary direct
_atom_sites_solution_secondary difmap
_audit_creation_method SHELXL-97
_cell_angle_alpha 90.00
_cell_angle_beta 100.133(4)
_cell_angle_gamma 90.00
_cell_formula_units_Z 4
_cell_length_a 10.479(2)
_cell_length_b 13.706(3)
_cell_length_c 16.172(4)
_cell_measurement_reflns_used 915
_cell_measurement_temperature 173(2)
_cell_measurement_theta_max 26.24
_cell_measurement_theta_min 2.97
_cell_volume 2286.5(9)
_computing_cell_refinement 'Bruker SMART'
_computing_data_collection 'Bruker SMART'
_computing_data_reduction 'Bruker SAINT'
_computing_molecular_graphics 'Bruker SHELXTL'
_computing_publication_material 'Bruker SHELXTL'
_computing_structure_refinement 'SHELXL-97 (Sheldrick, 1997)'
_computing_structure_solution 'SHELXS-97 (Sheldrick, 1990)'
_diffrn_ambient_temperature 173(2)
_diffrn_measured_fraction_theta_full 1.000
_diffrn_measured_fraction_theta_max 0.955
_diffrn_measurement_device_type 'CCD area detector'
_diffrn_measurement_method 'phi and omega scans'
_diffrn_radiation_monochromator graphite
_diffrn_radiation_source 'fine-focus sealed tube'
_diffrn_radiation_type MoK\a
_diffrn_radiation_wavelength 0.71073
_diffrn_reflns_av_R_equivalents 0.0625
_diffrn_reflns_av_sigmaI/netI 0.0668
_diffrn_reflns_limit_h_max 13
_diffrn_reflns_limit_h_min -13
_diffrn_reflns_limit_k_max 17
_diffrn_reflns_limit_k_min -18
_diffrn_reflns_limit_l_max 21
_diffrn_reflns_limit_l_min -21
_diffrn_reflns_number 20667
_diffrn_reflns_theta_full 25.00
_diffrn_reflns_theta_max 28.36
_diffrn_reflns_theta_min 1.96
_exptl_absorpt_coefficient_mu 7.089
_exptl_absorpt_correction_T_max 0.2100
_exptl_absorpt_correction_T_min 0.1637
_exptl_absorpt_correction_type multi-scan
_exptl_absorpt_process_details 'Bruker SADABS'
_exptl_crystal_colour yellow
_exptl_crystal_density_diffrn 1.704
_exptl_crystal_density_meas ?
_exptl_crystal_density_method 'not measured'
_exptl_crystal_description block
_exptl_crystal_F_000 1144
_exptl_crystal_size_max 0.40
_exptl_crystal_size_mid 0.38
_exptl_crystal_size_min 0.32
_refine_diff_density_max 1.425
_refine_diff_density_min -1.761
_refine_diff_density_rms 0.182
_refine_ls_extinction_method none
_refine_ls_goodness_of_fit_ref 1.050
_refine_ls_hydrogen_treatment constr
_refine_ls_matrix_type full
_refine_ls_number_parameters 268
_refine_ls_number_reflns 5455
_refine_ls_number_restraints 0
_refine_ls_restrained_S_all 1.050
_refine_ls_R_factor_all 0.0727
_refine_ls_R_factor_gt 0.0353
_refine_ls_shift/su_max 0.002
_refine_ls_shift/su_mean 0.000
_refine_ls_structure_factor_coef Fsqd
_refine_ls_weighting_details 'calc w=1/[\s^2^(Fo^2^)+(0.0201P)^2^+5.6505P] where P=(Fo^2^+2Fc^2^)/3'
_refine_ls_weighting_scheme calc
_refine_ls_wR_factor_gt 0.0638
_refine_ls_wR_factor_ref 0.0772
_reflns_number_gt 3813
_reflns_number_total 5455
_reflns_threshold_expression >2sigma(I)
_cod_data_source_file om100515u_si_002.cif
_cod_data_source_block TlToM
_cod_depositor_comments
;
The following automatic conversions were performed:

'_symmetry_cell_setting' value 'Monoclinic' changed to 'monoclinic'
according to /home/saulius/struct/CIF-dictionaries/cif_core.dic
dictionary named 'cif_core.dic' version 2.4.1 from 2010-06-29.

Automatic conversion script
Id: cif_fix_values 1715 2011-07-08 13:25:40Z adriana 

The following automatic conversions were performed:

'_exptl_crystal_density_meas' value 'none' was changed to '?' - the
value is perceived as not measured.

Automatic conversion script
Id: cif_fix_values 3008 2015-01-20 13:52:24Z robertas 
;
_cod_original_sg_symbol_H-M P2(1)/c
_cod_database_code 4066557

loop_
_symmetry_equiv_pos_as_xyz
'x, y, z'
'-x, y+1/2, -z+1/2'
'-x, -y, -z'
'x, -y-1/2, z-1/2'

loop_
_atom_site_label
_atom_site_type_symbol
_atom_site_fract_x
_atom_site_fract_y
_atom_site_fract_z
_atom_site_U_iso_or_equiv
_atom_site_adp_type
_atom_site_occupancy
_atom_site_symmetry_multiplicity
_atom_site_calc_flag
_atom_site_refinement_flags
Tl1 Tl 0.61305(2) 0.776502(16) 0.012471(14) 0.02194(7) Uani 1 1 d .
B1 B 0.9511(5) 0.7792(5) 0.1170(4) 0.0141(12) Uani 1 1 d .
C1 C 0.8582(5) 0.8502(4) 0.1608(3) 0.0155(11) Uani 1 1 d .
C2 C 0.8145(5) 0.9810(4) 0.2379(3) 0.0209(12) Uani 1 1 d .
H2A H 0.8256 1.0521 0.2308 0.025 Uiso 1 1 calc R
H2B H 0.8135 0.9671 0.2979 0.025 Uiso 1 1 calc R
C3 C 0.6905(5) 0.9448(4) 0.1825(3) 0.0186(12) Uani 1 1 d .
C4 C 0.6444(6) 1.0141(4) 0.1094(4) 0.0300(15) Uani 1 1 d .
H4A H 0.7151 1.0255 0.0781 0.045 Uiso 1 1 calc R
H4B H 0.6180 1.0763 0.1311 0.045 Uiso 1 1 calc R
H4C H 0.5704 0.9850 0.0720 0.045 Uiso 1 1 calc R
C5 C 0.5827(6) 0.9259(5) 0.2327(4) 0.0327(15) Uani 1 1 d .
H5A H 0.5058 0.9014 0.1951 0.049 Uiso 1 1 calc R
H5B H 0.5612 0.9868 0.2589 0.049 Uiso 1 1 calc R
H5C H 0.6119 0.8773 0.2764 0.049 Uiso 1 1 calc R
C6 C 0.9325(5) 0.8251(4) 0.0220(3) 0.0172(11) Uani 1 1 d .
C7 C 0.9876(6) 0.8991(5) -0.0918(4) 0.0294(14) Uani 1 1 d .
H7A H 1.0267 0.8689 -0.1370 0.035 Uiso 1 1 calc R
H7B H 1.0072 0.9699 -0.0899 0.035 Uiso 1 1 calc R
C8 C 0.8419(5) 0.8818(4) -0.1064(3) 0.0215(13) Uani 1 1 d .
C9 C 0.7988(7) 0.8073(5) -0.1754(4) 0.0372(17) Uani 1 1 d .
H9A H 0.8431 0.7452 -0.1602 0.056 Uiso 1 1 calc R
H9B H 0.8206 0.8310 -0.2283 0.056 Uiso 1 1 calc R
H9C H 0.7049 0.7977 -0.1820 0.056 Uiso 1 1 calc R
C10 C 0.7641(6) 0.9752(5) -0.1236(4) 0.0348(16) Uani 1 1 d .
H10A H 0.6715 0.9602 -0.1300 0.052 Uiso 1 1 calc R
H10B H 0.7822 1.0053 -0.1753 0.052 Uiso 1 1 calc R
H10C H 0.7885 1.0205 -0.0765 0.052 Uiso 1 1 calc R
C11 C 0.8858(5) 0.6711(4) 0.1065(3) 0.0144(11) Uani 1 1 d .
C12 C 0.8802(6) 0.5084(4) 0.1284(4) 0.0305(15) Uani 1 1 d .
H12A H 0.8625 0.4813 0.1820 0.037 Uiso 1 1 calc R
H12B H 0.9247 0.4582 0.0998 0.037 Uiso 1 1 calc R
C13 C 0.7539(5) 0.5411(4) 0.0720(4) 0.0224(13) Uani 1 1 d .
C14 C 0.6339(6) 0.5204(5) 0.1093(4) 0.0415(18) Uani 1 1 d .
H14A H 0.6435 0.5497 0.1653 0.062 Uiso 1 1 calc R
H14B H 0.6227 0.4497 0.1137 0.062 Uiso 1 1 calc R
H14C H 0.5579 0.5482 0.0730 0.062 Uiso 1 1 calc R
C15 C 0.7394(7) 0.4995(6) -0.0153(4) 0.053(2) Uani 1 1 d .
H15A H 0.6665 0.5312 -0.0516 0.079 Uiso 1 1 calc R
H15B H 0.7232 0.4292 -0.0134 0.079 Uiso 1 1 calc R
H15C H 0.8192 0.5110 -0.0377 0.079 Uiso 1 1 calc R
C16 C 1.0988(5) 0.7703(4) 0.1669(3) 0.0197(11) Uani 1 1 d .
C17 C 1.1288(5) 0.7788(4) 0.2542(3) 0.0217(12) Uani 1 1 d .
H17 H 1.0619 0.7962 0.2842 0.026 Uiso 1 1 calc R
C18 C 1.2530(6) 0.7628(4) 0.2988(4) 0.0310(15) Uani 1 1 d .
H18 H 1.2700 0.7695 0.3582 0.037 Uiso 1 1 calc R
C19 C 1.3511(6) 0.7373(5) 0.2569(5) 0.0393(18) Uani 1 1 d .
H19 H 1.4364 0.7273 0.2871 0.047 Uiso 1 1 calc R
C20 C 1.3252(6) 0.7263(5) 0.1714(5) 0.0391(16) Uani 1 1 d .
H20 H 1.3923 0.7068 0.1424 0.047 Uiso 1 1 calc R
C21 C 1.2005(6) 0.7435(4) 0.1267(4) 0.0293(15) Uani 1 1 d .
H21 H 1.1847 0.7368 0.0673 0.035 Uiso 1 1 calc R
N1 N 0.7336(4) 0.8526(3) 0.1479(3) 0.0155(10) Uani 1 1 d .
N2 N 0.8236(4) 0.8400(4) -0.0251(3) 0.0240(11) Uani 1 1 d .
N3 N 0.7740(4) 0.6474(3) 0.0677(3) 0.0266(12) Uani 1 1 d .
O1 O 0.9167(3) 0.9265(3) 0.2083(2) 0.0177(8) Uani 1 1 d .
O2 O 1.0369(4) 0.8534(3) -0.0111(2) 0.0272(10) Uani 1 1 d .
O3 O 0.9580(4) 0.5957(3) 0.1430(3) 0.0347(11) Uani 1 1 d .

loop_
_atom_site_aniso_label
_atom_site_aniso_U_11
_atom_site_aniso_U_22
_atom_site_aniso_U_33
_atom_site_aniso_U_23
_atom_site_aniso_U_13
_atom_site_aniso_U_12
Tl1 0.01660(11) 0.02225(12) 0.02374(12) 0.00193(12) -0.00533(7) -0.00065(11)
B1 0.013(3) 0.015(3) 0.015(3) -0.002(3) 0.003(2) -0.003(3)
C1 0.020(3) 0.017(3) 0.008(3) 0.002(2) -0.002(2) 0.000(2)
C2 0.019(3) 0.025(3) 0.018(3) -0.006(2) 0.004(2) 0.004(2)
C3 0.022(3) 0.014(3) 0.020(3) -0.001(2) 0.004(2) 0.000(2)
C4 0.035(4) 0.026(4) 0.027(3) 0.004(3) -0.002(3) 0.007(3)
C5 0.025(3) 0.036(4) 0.041(4) -0.001(3) 0.015(3) 0.005(3)
C6 0.022(3) 0.011(3) 0.020(3) -0.002(2) 0.007(2) -0.002(2)
C7 0.034(4) 0.035(4) 0.020(3) 0.003(3) 0.010(3) -0.003(3)
C8 0.029(3) 0.024(3) 0.013(3) -0.001(2) 0.007(2) -0.003(3)
C9 0.051(4) 0.038(4) 0.023(3) -0.009(3) 0.007(3) -0.005(3)
C10 0.046(4) 0.030(4) 0.028(4) 0.006(3) 0.005(3) 0.005(3)
C11 0.013(3) 0.016(3) 0.015(3) 0.003(2) 0.003(2) 0.005(2)
C12 0.025(3) 0.015(3) 0.048(4) 0.000(3) -0.003(3) -0.004(3)
C13 0.020(3) 0.017(3) 0.027(3) 0.001(3) -0.003(2) -0.001(2)
C14 0.032(4) 0.039(4) 0.053(5) 0.011(4) 0.006(3) -0.006(3)
C15 0.045(5) 0.065(6) 0.045(5) -0.028(4) -0.001(4) -0.001(4)
C16 0.022(3) 0.008(3) 0.028(3) 0.000(3) 0.002(2) -0.006(2)
C17 0.019(3) 0.013(3) 0.030(3) 0.000(3) -0.001(2) 0.001(3)
C18 0.035(4) 0.017(3) 0.034(4) 0.003(3) -0.013(3) -0.005(3)
C19 0.016(3) 0.028(4) 0.069(5) 0.017(4) -0.008(3) -0.003(3)
C20 0.019(3) 0.040(4) 0.059(5) 0.010(4) 0.009(3) 0.003(3)
C21 0.022(3) 0.030(4) 0.035(4) 0.004(3) 0.002(3) 0.000(3)
N1 0.017(2) 0.014(2) 0.014(2) -0.0016(18) -0.0011(18) 0.0018(18)
N2 0.023(3) 0.032(3) 0.018(3) 0.007(2) 0.007(2) -0.002(2)
N3 0.021(3) 0.017(3) 0.037(3) 0.001(2) -0.010(2) -0.002(2)
O1 0.0159(19) 0.014(2) 0.022(2) -0.0052(16) 0.0002(16) -0.0004(15)
O2 0.020(2) 0.038(3) 0.024(2) 0.0097(19) 0.0061(17) -0.0039(18)
O3 0.022(2) 0.013(2) 0.060(3) 0.008(2) -0.017(2) -0.0039(17)

loop_
_atom_type_symbol
_atom_type_description
_atom_type_scat_dispersion_real
_atom_type_scat_dispersion_imag
_atom_type_scat_source
C C 0.0033 0.0016 'International Tables Vol C Tables 4.2.6.8 and 6.1.1.4'
H H 0.0000 0.0000 'International Tables Vol C Tables 4.2.6.8 and 6.1.1.4'
B B 0.0013 0.0007 'International Tables Vol C Tables 4.2.6.8 and 6.1.1.4'
N N 0.0061 0.0033 'International Tables Vol C Tables 4.2.6.8 and 6.1.1.4'
O O 0.0106 0.0060 'International Tables Vol C Tables 4.2.6.8 and 6.1.1.4'
Tl Tl -2.8358 9.6688 'International Tables Vol C Tables 4.2.6.8 and 6.1.1.4'

loop_
_geom_angle_atom_site_label_1
_geom_angle_atom_site_label_2
_geom_angle_atom_site_label_3
_geom_angle
N3 Tl1 N2 76.60(15)
N3 Tl1 N1 77.35(14)
N2 Tl1 N1 75.27(14)
C16 B1 C1 115.0(4)
C16 B1 C11 109.3(4)
C1 B1 C11 108.5(4)
C16 B1 C6 116.2(4)
C1 B1 C6 101.4(4)
C11 B1 C6 105.8(4)
N1 C1 O1 114.3(5)
N1 C1 B1 127.8(5)
O1 C1 B1 117.1(4)
O1 C2 C3 103.9(4)
O1 C2 H2A 111.0
C3 C2 H2A 111.0
O1 C2 H2B 111.0
C3 C2 H2B 111.0
H2A C2 H2B 109.0
N1 C3 C5 111.0(4)
N1 C3 C2 102.4(4)
C5 C3 C2 112.1(5)
N1 C3 C4 108.2(4)
C5 C3 C4 110.8(5)
C2 C3 C4 111.9(5)
C3 C4 H4A 109.5
C3 C4 H4B 109.5
H4A C4 H4B 109.5
C3 C4 H4C 109.5
H4A C4 H4C 109.5
H4B C4 H4C 109.5
C3 C5 H5A 109.5
C3 C5 H5B 109.5
H5A C5 H5B 109.5
C3 C5 H5C 109.5
H5A C5 H5C 109.5
H5B C5 H5C 109.5
N2 C6 O2 114.7(5)
N2 C6 B1 124.7(5)
O2 C6 B1 120.5(4)
O2 C7 C8 105.1(4)
O2 C7 H7A 110.7
C8 C7 H7A 110.7
O2 C7 H7B 110.7
C8 C7 H7B 110.7
H7A C7 H7B 108.8
N2 C8 C10 109.9(5)
N2 C8 C9 108.9(5)
C10 C8 C9 110.6(5)
N2 C8 C7 101.9(4)
C10 C8 C7 112.9(5)
C9 C8 C7 112.3(5)
C8 C9 H9A 109.5
C8 C9 H9B 109.5
H9A C9 H9B 109.5
C8 C9 H9C 109.5
H9A C9 H9C 109.5
H9B C9 H9C 109.5
C8 C10 H10A 109.5
C8 C10 H10B 109.5
H10A C10 H10B 109.5
C8 C10 H10C 109.5
H10A C10 H10C 109.5
H10B C10 H10C 109.5
N3 C11 O3 114.6(5)
N3 C11 B1 128.2(5)
O3 C11 B1 117.2(4)
O3 C12 C13 105.0(4)
O3 C12 H12A 110.7
C13 C12 H12A 110.7
O3 C12 H12B 110.7
C13 C12 H12B 110.7
H12A C12 H12B 108.8
N3 C13 C15 108.8(5)
N3 C13 C14 109.9(5)
C15 C13 C14 110.4(5)
N3 C13 C12 101.6(4)
C15 C13 C12 112.3(5)
C14 C13 C12 113.5(5)
C13 C14 H14A 109.5
C13 C14 H14B 109.5
H14A C14 H14B 109.5
C13 C14 H14C 109.5
H14A C14 H14C 109.5
H14B C14 H14C 109.5
C13 C15 H15A 109.5
C13 C15 H15B 109.5
H15A C15 H15B 109.5
C13 C15 H15C 109.5
H15A C15 H15C 109.5
H15B C15 H15C 109.5
C21 C16 C17 116.1(5)
C21 C16 B1 122.0(5)
C17 C16 B1 121.5(5)
C18 C17 C16 122.3(6)
C18 C17 H17 118.8
C16 C17 H17 118.8
C19 C18 C17 119.9(6)
C19 C18 H18 120.1
C17 C18 H18 120.1
C20 C19 C18 119.6(6)
C20 C19 H19 120.2
C18 C19 H19 120.2
C19 C20 C21 120.3(6)
C19 C20 H20 119.9
C21 C20 H20 119.9
C16 C21 C20 121.7(6)
C16 C21 H21 119.1
C20 C21 H21 119.1
C1 N1 C3 109.1(4)
C1 N1 Tl1 117.7(3)
C3 N1 Tl1 122.3(3)
C6 N2 C8 110.6(5)
C6 N2 Tl1 121.8(4)
C8 N2 Tl1 126.8(3)
C11 N3 C13 110.8(5)
C11 N3 Tl1 120.1(4)
C13 N3 Tl1 128.5(3)
C1 O1 C2 107.0(4)
C6 O2 C7 107.0(4)
C11 O3 C12 107.8(4)

loop_
_geom_bond_atom_site_label_1
_geom_bond_atom_site_label_2
_geom_bond_distance
Tl1 N3 2.498(5)
Tl1 N2 2.543(5)
Tl1 N1 2.550(4)
B1 C16 1.620(8)
B1 C1 1.625(8)
B1 C11 1.628(8)
B1 C6 1.640(8)
C1 N1 1.286(6)
C1 O1 1.377(6)
C2 O1 1.454(6)
C2 C3 1.525(7)
C2 H2A 0.9900
C2 H2B 0.9900
C3 N1 1.486(6)
C3 C5 1.524(7)
C3 C4 1.528(7)
C4 H4A 0.9800
C4 H4B 0.9800
C4 H4C 0.9800
C5 H5A 0.9800
C5 H5B 0.9800
C5 H5C 0.9800
C6 N2 1.272(7)
C6 O2 1.357(6)
C7 O2 1.458(7)
C7 C8 1.522(8)
C7 H7A 0.9900
C7 H7B 0.9900
C8 N2 1.477(7)
C8 C10 1.517(8)
C8 C9 1.521(8)
C9 H9A 0.9800
C9 H9B 0.9800
C9 H9C 0.9800
C10 H10A 0.9800
C10 H10B 0.9800
C10 H10C 0.9800
C11 N3 1.270(6)
C11 O3 1.354(6)
C12 O3 1.443(7)
C12 C13 1.536(8)
C12 H12A 0.9900
C12 H12B 0.9900
C13 N3 1.476(7)
C13 C15 1.506(8)
C13 C14 1.513(8)
C14 H14A 0.9800
C14 H14B 0.9800
C14 H14C 0.9800
C15 H15A 0.9800
C15 H15B 0.9800
C15 H15C 0.9800
C16 C21 1.391(8)
C16 C17 1.396(7)
C17 C18 1.390(8)
C17 H17 0.9500
C18 C19 1.372(9)
C18 H18 0.9500
C19 C20 1.370(10)
C19 H19 0.9500
C20 C21 1.398(8)
C20 H20 0.9500
C21 H21 0.9500
